data_4501100
loop_
_publ_author_name
'Porada, Jan H.'
'Neud\"orfl, J\"org'
'Blunk, Dirk'

_publ_section_title
;
 Synthesis and Supramolecular Organization of 5-(4-Alkylphenyl)isatin
;
_journal_issue 8
_journal_name_full 'Crystal Growth &amp; Design'
_journal_page_first 3648
_journal_paper_doi 10.1021/cg200700r
_journal_volume 11
_journal_year 2011
_chemical_formula_moiety 'C20 H21 N O2'
_chemical_formula_sum 'C20 H21 N O2'
_chemical_formula_weight 307.38
_chemical_name_systematic
; 
 ? 
;
_space_group_IT_number 2
_symmetry_cell_setting triclinic
_symmetry_space_group_name_Hall '-P 1'
_symmetry_space_group_name_H-M 'P -1'
_atom_sites_solution_hydrogens geom
_atom_sites_solution_primary direct
_atom_sites_solution_secondary difmap
_audit_creation_method SHELXL-97
_cell_angle_alpha 87.327(4)
_cell_angle_beta 87.833(3)
_cell_angle_gamma 89.486(4)
_cell_formula_units_Z 4
_cell_length_a 6.6247(9)
_cell_length_b 8.1841(10)
_cell_length_c 31.834(4)
_cell_measurement_reflns_used 9526
_cell_measurement_temperature 100(2)
_cell_measurement_theta_max 25.00
_cell_measurement_theta_min 0.64
_cell_volume 1722.8(4)
_computing_cell_refinement 'Nonius DENZO (Otwinowski, Minor 1997)'
_computing_data_collection 'Nonius COLLECT'
_computing_data_reduction 'Nonius DENZO (Otwinowski, Minor 1997)'
_computing_molecular_graphics 'SCHAKAL99 (E. Keller 1999)'
_computing_publication_material 'PLATON (A. L. Spek 1980-2004)'
_computing_structure_refinement 'SHELXL-97 (Sheldrick, 1997)'
_computing_structure_solution 'SHELXS-97 (Sheldrick, 1997)'
_diffrn_ambient_temperature 100(2)
_diffrn_measured_fraction_theta_full 0.958
_diffrn_measured_fraction_theta_max 0.958
_diffrn_measurement_device_type 'Nonius KappaCCD'
_diffrn_measurement_method Phi/Omega-Scans
_diffrn_radiation_monochromator graphite
_diffrn_radiation_source 'fine-focus sealed tube'
_diffrn_radiation_type MoK\a
_diffrn_radiation_wavelength 0.71073
_diffrn_reflns_av_R_equivalents 0.0550
_diffrn_reflns_av_sigmaI/netI 0.1239
_diffrn_reflns_limit_h_max 7
_diffrn_reflns_limit_h_min -7
_diffrn_reflns_limit_k_max 9
_diffrn_reflns_limit_k_min -9
_diffrn_reflns_limit_l_max 35
_diffrn_reflns_limit_l_min -37
_diffrn_reflns_number 9526
_diffrn_reflns_theta_full 25.00
_diffrn_reflns_theta_max 25.00
_diffrn_reflns_theta_min 0.64
_exptl_absorpt_coefficient_mu 0.076
_exptl_absorpt_correction_type none
_exptl_crystal_colour orange
_exptl_crystal_density_diffrn 1.185
_exptl_crystal_density_method 'not measured'
_exptl_crystal_description platelet
_exptl_crystal_F_000 656
_exptl_crystal_size_max .3
_exptl_crystal_size_mid .3
_exptl_crystal_size_min .02
_refine_diff_density_max 0.269
_refine_diff_density_min -0.309
_refine_diff_density_rms 0.095
_refine_ls_extinction_method none
_refine_ls_goodness_of_fit_ref 0.968
_refine_ls_hydrogen_treatment mixed
_refine_ls_matrix_type full
_refine_ls_number_parameters 425
_refine_ls_number_reflns 5822
_refine_ls_number_restraints 0
_refine_ls_restrained_S_all 0.968
_refine_ls_R_factor_all 0.1449
_refine_ls_R_factor_gt 0.0530
_refine_ls_shift/su_max 0.006
_refine_ls_shift/su_mean 0.001
_refine_ls_structure_factor_coef Fsqd
_refine_ls_weighting_details 'calc w=1/[\s^2^(Fo^2^)+(0.0616P)^2^+0.0000P] where P=(Fo^2^+2Fc^2^)/3'
_refine_ls_weighting_scheme calc
_refine_ls_wR_factor_gt 0.1116
_refine_ls_wR_factor_ref 0.1473
_reflns_number_gt 2856
_reflns_number_total 5822
_reflns_threshold_expression >2sigma(I)
_cod_data_source_file cg200700r_si_002.cif
_cod_data_source_block jane6n
_cod_original_sg_symbol_H-M P-1
_cod_database_code 4501100

loop_
_symmetry_equiv_pos_as_xyz
'x, y, z'
'-x, -y, -z'

loop_
_atom_site_label
_atom_site_type_symbol
_atom_site_fract_x
_atom_site_fract_y
_atom_site_fract_z
_atom_site_U_iso_or_equiv
_atom_site_adp_type
_atom_site_occupancy
_atom_site_symmetry_multiplicity
_atom_site_calc_flag
_atom_site_refinement_flags
O1 O 0.2829(3) 0.5600(3) 0.01818(7) 0.0411(6) Uani 1 1 d .
O2 O 0.3528(3) 0.6066(2) 0.10773(7) 0.0369(6) Uani 1 1 d .
N1 N 0.3107(4) 0.2884(3) 0.04034(9) 0.0286(7) Uani 1 1 d .
C1 C 0.3077(5) 0.4517(4) 0.04529(10) 0.0301(8) Uani 1 1 d .
C2 C 0.3358(4) 0.2015(4) 0.07943(10) 0.0254(8) Uani 1 1 d .
C3 C 0.3554(4) 0.3084(3) 0.11134(10) 0.0230(7) Uani 1 1 d .
C4 C 0.3419(4) 0.4741(4) 0.09262(10) 0.0282(8) Uani 1 1 d .
C5 C 0.3855(4) 0.2508(4) 0.15216(10) 0.0272(8) Uani 1 1 d .
H5 H 0.4003 0.3252 0.1738 0.033 Uiso 1 1 calc R
C6 C 0.3941(4) 0.0810(3) 0.16132(10) 0.0254(8) Uani 1 1 d .
C7 C 0.3708(4) -0.0224(4) 0.12835(10) 0.0279(8) Uani 1 1 d .
H7 H 0.3740 -0.1371 0.1344 0.034 Uiso 1 1 calc R
C8 C 0.3432(4) 0.0331(4) 0.08705(10) 0.0268(8) Uani 1 1 d .
H8 H 0.3300 -0.0405 0.0651 0.032 Uiso 1 1 calc R
C9 C 0.4362(4) 0.0158(3) 0.20412(10) 0.0263(8) Uani 1 1 d .
C10 C 0.3541(5) 0.0870(4) 0.24000(10) 0.0319(8) Uani 1 1 d .
H10 H 0.2628 0.1766 0.2371 0.038 Uiso 1 1 calc R
C11 C 0.4042(5) 0.0284(4) 0.27987(10) 0.0330(8) Uani 1 1 d .
H11 H 0.3462 0.0787 0.3038 0.040 Uiso 1 1 calc R
C12 C 0.5377(5) -0.1024(4) 0.28557(10) 0.0316(8) Uani 1 1 d .
C13 C 0.6172(5) -0.1749(4) 0.24996(10) 0.0328(8) Uani 1 1 d .
H13 H 0.7072 -0.2654 0.2531 0.039 Uiso 1 1 calc R
C14 C 0.5680(5) -0.1180(3) 0.20997(10) 0.0304(8) Uani 1 1 d .
H14 H 0.6243 -0.1702 0.1861 0.037 Uiso 1 1 calc R
C15 C 0.6024(5) -0.1562(4) 0.32893(10) 0.0380(9) Uani 1 1 d .
H15A H 0.6409 -0.2734 0.3291 0.046 Uiso 1 1 calc R
H15B H 0.4867 -0.1443 0.3492 0.046 Uiso 1 1 calc R
C16 C 0.7797(5) -0.0578(4) 0.34311(10) 0.0374(9) Uani 1 1 d .
H16A H 0.7411 0.0594 0.3426 0.045 Uiso 1 1 calc R
H16B H 0.8951 -0.0702 0.3228 0.045 Uiso 1 1 calc R
C17 C 0.8473(5) -0.1091(4) 0.38703(10) 0.0387(9) Uani 1 1 d .
H17A H 0.7349 -0.0890 0.4076 0.046 Uiso 1 1 calc R
H17B H 0.8758 -0.2282 0.3881 0.046 Uiso 1 1 calc R
C18 C 1.0335(5) -0.0201(4) 0.40015(11) 0.0460(10) Uani 1 1 d .
H18A H 1.1450 -0.0381 0.3792 0.055 Uiso 1 1 calc R
H18B H 1.0039 0.0987 0.3997 0.055 Uiso 1 1 calc R
C19 C 1.1027(6) -0.0739(5) 0.44314(11) 0.0509(10) Uani 1 1 d .
H19A H 1.1367 -0.1920 0.4433 0.061 Uiso 1 1 calc R
H19B H 0.9897 -0.0595 0.4639 0.061 Uiso 1 1 calc R
C20 C 1.2854(6) 0.0192(6) 0.45689(13) 0.0795(14) Uani 1 1 d .
H20A H 1.3982 0.0059 0.4365 0.119 Uiso 1 1 calc R
H20B H 1.3245 -0.0240 0.4847 0.119 Uiso 1 1 calc R
H20C H 1.2510 0.1356 0.4584 0.119 Uiso 1 1 calc R
O3 O -0.2101(3) -0.0706(3) 0.02027(7) 0.0424(6) Uani 1 1 d .
O4 O -0.1396(3) -0.1474(2) 0.11020(7) 0.0388(6) Uani 1 1 d .
N2 N -0.1871(4) 0.1939(3) 0.04188(9) 0.0299(7) Uani 1 1 d .
C21 C -0.1868(5) 0.0285(4) 0.04705(11) 0.0318(8) Uani 1 1 d .
C22 C -0.1635(4) 0.2682(4) 0.08056(10) 0.0254(8) Uani 1 1 d .
C23 C -0.1407(4) 0.1498(3) 0.11280(10) 0.0233(7) Uani 1 1 d .
C24 C -0.1524(5) -0.0096(4) 0.09448(10) 0.0290(8) Uani 1 1 d .
C25 C -0.1135(4) 0.1924(3) 0.15365(10) 0.0248(8) Uani 1 1 d .
H25 H -0.0993 0.1106 0.1755 0.030 Uiso 1 1 calc R
C26 C -0.1073(4) 0.3589(3) 0.16232(9) 0.0248(8) Uani 1 1 d .
C27 C -0.1313(4) 0.4740(3) 0.12903(10) 0.0261(8) Uani 1 1 d .
H27 H -0.1281 0.5867 0.1349 0.031 Uiso 1 1 calc R
C28 C -0.1595(4) 0.4322(4) 0.08773(10) 0.0269(8) Uani 1 1 d .
H28 H -0.1753 0.5131 0.0657 0.032 Uiso 1 1 calc R
C29 C -0.0616(5) 0.4110(4) 0.20496(10) 0.0276(8) Uani 1 1 d .
C30 C -0.1437(5) 0.3295(4) 0.24115(10) 0.0307(8) Uani 1 1 d .
H30 H -0.2357 0.2425 0.2386 0.037 Uiso 1 1 calc R
C31 C -0.0920(5) 0.3746(4) 0.28074(10) 0.0345(9) Uani 1 1 d .
H31 H -0.1489 0.3176 0.3050 0.041 Uiso 1 1 calc R
C32 C 0.0424(5) 0.5027(4) 0.28565(10) 0.0303(8) Uani 1 1 d .
C33 C 0.1195(5) 0.5854(4) 0.24966(11) 0.0331(8) Uani 1 1 d .
H33 H 0.2096 0.6737 0.2523 0.040 Uiso 1 1 calc R
C34 C 0.0683(5) 0.5422(3) 0.21003(10) 0.0301(8) Uani 1 1 d .
H34 H 0.1217 0.6022 0.1859 0.036 Uiso 1 1 calc R
C35 C 0.1058(5) 0.5448(4) 0.32865(10) 0.0378(9) Uani 1 1 d .
H35A H -0.0074 0.5213 0.3492 0.045 Uiso 1 1 calc R
H35B H 0.1331 0.6636 0.3285 0.045 Uiso 1 1 calc R
C36 C 0.2927(5) 0.4514(4) 0.34310(10) 0.0376(9) Uani 1 1 d .
H36A H 0.2685 0.3326 0.3417 0.045 Uiso 1 1 calc R
H36B H 0.4081 0.4800 0.3236 0.045 Uiso 1 1 calc R
C37 C 0.3474(5) 0.4881(4) 0.38746(10) 0.0392(9) Uani 1 1 d .
H37A H 0.2382 0.4472 0.4072 0.047 Uiso 1 1 calc R
H37B H 0.3537 0.6082 0.3896 0.047 Uiso 1 1 calc R
C38 C 0.5467(5) 0.4137(4) 0.40134(10) 0.0447(10) Uani 1 1 d .
H38A H 0.6571 0.4566 0.3822 0.054 Uiso 1 1 calc R
H38B H 0.5423 0.2936 0.3988 0.054 Uiso 1 1 calc R
C39 C 0.5932(6) 0.4503(5) 0.44642(11) 0.0502(10) Uani 1 1 d .
H39A H 0.5928 0.5703 0.4490 0.060 Uiso 1 1 calc R
H39B H 0.4840 0.4047 0.4654 0.060 Uiso 1 1 calc R
C40 C 0.7929(6) 0.3823(6) 0.46080(13) 0.0812(15) Uani 1 1 d .
H40A H 0.7967 0.2637 0.4577 0.122 Uiso 1 1 calc R
H40B H 0.8085 0.4055 0.4904 0.122 Uiso 1 1 calc R
H40C H 0.9031 0.4335 0.4437 0.122 Uiso 1 1 calc R
H1 H 0.285(5) 0.238(4) 0.0164(11) 0.060(12) Uiso 1 1 d .
H2 H -0.209(5) 0.248(4) 0.0172(11) 0.052(12) Uiso 1 1 d .

loop_
_atom_site_aniso_label
_atom_site_aniso_U_11
_atom_site_aniso_U_22
_atom_site_aniso_U_33
_atom_site_aniso_U_23
_atom_site_aniso_U_13
_atom_site_aniso_U_12
O1 0.0421(16) 0.0371(14) 0.0427(16) 0.0087(12) 0.0028(12) 0.0039(11)
O2 0.0366(15) 0.0237(12) 0.0501(16) -0.0052(11) 0.0043(12) -0.0003(10)
N1 0.0320(17) 0.0270(17) 0.0269(18) -0.0039(14) -0.0004(13) -0.0015(12)
C1 0.026(2) 0.027(2) 0.036(2) 0.0020(17) 0.0049(16) 0.0003(15)
C2 0.0194(18) 0.0273(19) 0.030(2) -0.0053(16) 0.0018(15) -0.0007(14)
C3 0.0183(18) 0.0211(18) 0.030(2) -0.0045(15) 0.0015(15) -0.0007(13)
C4 0.0187(19) 0.024(2) 0.041(2) -0.0023(16) 0.0056(16) 0.0006(15)
C5 0.0203(18) 0.0268(19) 0.035(2) -0.0106(15) 0.0035(15) -0.0023(14)
C6 0.0208(18) 0.0236(18) 0.032(2) -0.0050(15) 0.0011(15) 0.0008(14)
C7 0.0245(19) 0.0205(17) 0.039(2) -0.0031(16) 0.0049(16) 0.0004(14)
C8 0.0205(19) 0.0259(18) 0.035(2) -0.0095(15) 0.0009(15) -0.0034(14)
C9 0.0222(19) 0.0229(18) 0.034(2) -0.0024(15) -0.0006(15) -0.0030(14)
C10 0.030(2) 0.0277(18) 0.038(2) -0.0042(16) 0.0011(16) 0.0035(15)
C11 0.033(2) 0.035(2) 0.031(2) -0.0035(16) 0.0033(16) -0.0002(16)
C12 0.034(2) 0.0295(19) 0.031(2) 0.0022(16) 0.0017(16) -0.0035(16)
C13 0.029(2) 0.0313(19) 0.038(2) 0.0021(16) -0.0014(16) 0.0049(15)
C14 0.031(2) 0.0274(18) 0.033(2) -0.0016(15) 0.0024(16) 0.0029(15)
C15 0.040(2) 0.038(2) 0.035(2) 0.0034(17) 0.0005(17) -0.0021(17)
C16 0.039(2) 0.037(2) 0.035(2) 0.0014(16) 0.0017(17) 0.0022(17)
C17 0.040(2) 0.044(2) 0.032(2) -0.0024(17) -0.0001(17) 0.0024(17)
C18 0.038(2) 0.063(3) 0.037(2) -0.0053(19) -0.0014(18) -0.0004(19)
C19 0.042(2) 0.074(3) 0.037(2) -0.008(2) -0.0056(19) 0.007(2)
C20 0.043(3) 0.144(4) 0.052(3) -0.009(3) -0.010(2) -0.019(3)
O3 0.0437(16) 0.0410(14) 0.0434(16) -0.0155(12) 0.0053(12) -0.0063(12)
O4 0.0416(16) 0.0239(13) 0.0502(17) 0.0004(11) 0.0027(12) 0.0005(11)
N2 0.0280(17) 0.0308(18) 0.0309(19) -0.0018(15) 0.0001(14) -0.0008(12)
C21 0.024(2) 0.027(2) 0.044(2) -0.0078(17) 0.0068(16) -0.0006(15)
C22 0.0188(18) 0.0268(19) 0.030(2) -0.0031(16) 0.0019(15) -0.0005(14)
C23 0.0194(18) 0.0195(17) 0.030(2) 0.0029(15) 0.0034(14) -0.0008(13)
C24 0.023(2) 0.025(2) 0.039(2) 0.0024(16) 0.0039(16) 0.0025(15)
C25 0.0153(17) 0.0233(18) 0.035(2) 0.0048(15) 0.0020(14) 0.0006(13)
C26 0.0197(18) 0.0246(18) 0.029(2) 0.0013(15) 0.0018(14) 0.0021(14)
C27 0.0200(19) 0.0178(17) 0.040(2) -0.0017(15) 0.0028(15) 0.0000(13)
C28 0.0211(19) 0.0249(18) 0.034(2) 0.0024(15) 0.0018(15) 0.0013(14)
C29 0.0233(19) 0.0245(18) 0.035(2) -0.0035(15) 0.0009(15) 0.0029(14)
C30 0.026(2) 0.0291(18) 0.037(2) -0.0013(16) 0.0029(16) -0.0026(14)
C31 0.034(2) 0.033(2) 0.035(2) 0.0016(16) 0.0049(17) 0.0029(16)
C32 0.025(2) 0.0345(19) 0.032(2) -0.0074(16) 0.0016(16) 0.0023(15)
C33 0.027(2) 0.0305(19) 0.042(2) -0.0100(17) 0.0014(17) -0.0005(15)
C34 0.028(2) 0.0260(18) 0.036(2) -0.0011(15) 0.0034(16) 0.0013(15)
C35 0.034(2) 0.043(2) 0.038(2) -0.0085(17) 0.0014(17) 0.0011(17)
C36 0.036(2) 0.041(2) 0.036(2) -0.0056(16) 0.0021(17) 0.0001(17)
C37 0.043(2) 0.041(2) 0.033(2) -0.0021(16) 0.0025(17) -0.0041(17)
C38 0.041(2) 0.057(2) 0.037(2) 0.0009(18) 0.0021(18) 0.0017(18)
C39 0.045(3) 0.068(3) 0.037(2) 0.0039(19) -0.0022(19) -0.005(2)
C40 0.048(3) 0.144(4) 0.051(3) 0.011(3) -0.006(2) 0.010(3)

loop_
_atom_type_symbol
_atom_type_description
_atom_type_scat_dispersion_real
_atom_type_scat_dispersion_imag
_atom_type_scat_source
C C 0.0033 0.0016 'International Tables Vol C Tables 4.2.6.8 and 6.1.1.4'
H H 0.0000 0.0000 'International Tables Vol C Tables 4.2.6.8 and 6.1.1.4'
N N 0.0061 0.0033 'International Tables Vol C Tables 4.2.6.8 and 6.1.1.4'
O O 0.0106 0.0060 'International Tables Vol C Tables 4.2.6.8 and 6.1.1.4'

loop_
_geom_angle_atom_site_label_1
_geom_angle_atom_site_label_2
_geom_angle_atom_site_label_3
_geom_angle
C1 N1 C2 110.8(3)
C1 N1 H1 126(2)
C2 N1 H1 123(2)
O1 C1 N1 127.3(3)
O1 C1 C4 126.8(3)
N1 C1 C4 105.9(3)
C3 C2 C8 121.6(3)
C3 C2 N1 110.7(3)
C8 C2 N1 127.7(3)
C2 C3 C5 120.8(3)
C2 C3 C4 107.4(3)
C5 C3 C4 131.7(3)
O2 C4 C3 131.7(3)
O2 C4 C1 123.3(3)
C3 C4 C1 105.0(3)
C3 C5 C6 119.5(3)
C3 C5 H5 120.3
C6 C5 H5 120.3
C7 C6 C5 117.8(3)
C7 C6 C9 121.4(3)
C5 C6 C9 120.7(3)
C8 C7 C6 123.6(3)
C8 C7 H7 118.2
C6 C7 H7 118.2
C7 C8 C2 116.6(3)
C7 C8 H8 121.7
C2 C8 H8 121.7
C10 C9 C14 117.6(3)
C10 C9 C6 122.0(3)
C14 C9 C6 120.4(3)
C11 C10 C9 120.8(3)
C11 C10 H10 119.6
C9 C10 H10 119.6
C10 C11 C12 121.5(3)
C10 C11 H11 119.3
C12 C11 H11 119.3
C13 C12 C11 117.9(3)
C13 C12 C15 121.4(3)
C11 C12 C15 120.7(3)
C14 C13 C12 121.3(3)
C14 C13 H13 119.4
C12 C13 H13 119.4
C13 C14 C9 120.9(3)
C13 C14 H14 119.5
C9 C14 H14 119.5
C12 C15 C16 112.6(3)
C12 C15 H15A 109.1
C16 C15 H15A 109.1
C12 C15 H15B 109.1
C16 C15 H15B 109.1
H15A C15 H15B 107.8
C15 C16 C17 113.7(3)
C15 C16 H16A 108.8
C17 C16 H16A 108.8
C15 C16 H16B 108.8
C17 C16 H16B 108.8
H16A C16 H16B 107.7
C18 C17 C16 114.0(3)
C18 C17 H17A 108.8
C16 C17 H17A 108.8
C18 C17 H17B 108.8
C16 C17 H17B 108.8
H17A C17 H17B 107.7
C19 C18 C17 113.8(3)
C19 C18 H18A 108.8
C17 C18 H18A 108.8
C19 C18 H18B 108.8
C17 C18 H18B 108.8
H18A C18 H18B 107.7
C18 C19 C20 113.8(3)
C18 C19 H19A 108.8
C20 C19 H19A 108.8
C18 C19 H19B 108.8
C20 C19 H19B 108.8
H19A C19 H19B 107.7
C19 C20 H20A 109.5
C19 C20 H20B 109.5
H20A C20 H20B 109.5
C19 C20 H20C 109.5
H20A C20 H20C 109.5
H20B C20 H20C 109.5
C21 N2 C22 111.2(3)
C21 N2 H2 124(2)
C22 N2 H2 125(2)
O3 C21 N2 127.5(3)
O3 C21 C24 126.7(3)
N2 C21 C24 105.8(3)
C28 C22 C23 121.8(3)
C28 C22 N2 127.8(3)
C23 C22 N2 110.4(3)
C25 C23 C22 121.2(3)
C25 C23 C24 131.3(3)
C22 C23 C24 107.5(3)
O4 C24 C23 131.3(3)
O4 C24 C21 123.7(3)
C23 C24 C21 105.0(3)
C23 C25 C26 118.9(3)
C23 C25 H25 120.6
C26 C25 H25 120.6
C27 C26 C25 118.1(3)
C27 C26 C29 120.9(3)
C25 C26 C29 120.9(3)
C28 C27 C26 123.5(3)
C28 C27 H27 118.3
C26 C27 H27 118.3
C22 C28 C27 116.5(3)
C22 C28 H28 121.7
C27 C28 H28 121.7
C30 C29 C34 118.1(3)
C30 C29 C26 121.3(3)
C34 C29 C26 120.7(3)
C31 C30 C29 120.6(3)
C31 C30 H30 119.7
C29 C30 H30 119.7
C30 C31 C32 121.2(3)
C30 C31 H31 119.4
C32 C31 H31 119.4
C33 C32 C31 117.9(3)
C33 C32 C35 121.4(3)
C31 C32 C35 120.7(3)
C34 C33 C32 121.4(3)
C34 C33 H33 119.3
C32 C33 H33 119.3
C33 C34 C29 120.8(3)
C33 C34 H34 119.6
C29 C34 H34 119.6
C32 C35 C36 113.6(3)
C32 C35 H35A 108.8
C36 C35 H35A 108.8
C32 C35 H35B 108.8
C36 C35 H35B 108.8
H35A C35 H35B 107.7
C37 C36 C35 112.9(3)
C37 C36 H36A 109.0
C35 C36 H36A 109.0
C37 C36 H36B 109.0
C35 C36 H36B 109.0
H36A C36 H36B 107.8
C36 C37 C38 114.7(3)
C36 C37 H37A 108.6
C38 C37 H37A 108.6
C36 C37 H37B 108.6
C38 C37 H37B 108.6
H37A C37 H37B 107.6
C37 C38 C39 112.9(3)
C37 C38 H38A 109.0
C39 C38 H38A 109.0
C37 C38 H38B 109.0
C39 C38 H38B 109.0
H38A C38 H38B 107.8
C40 C39 C38 114.3(3)
C40 C39 H39A 108.7
C38 C39 H39A 108.7
C40 C39 H39B 108.7
C38 C39 H39B 108.7
H39A C39 H39B 107.6
C39 C40 H40A 109.5
C39 C40 H40B 109.5
H40A C40 H40B 109.5
C39 C40 H40C 109.5
H40A C40 H40C 109.5
H40B C40 H40C 109.5

loop_
_geom_bond_atom_site_label_1
_geom_bond_atom_site_label_2
_geom_bond_distance
O1 C1 1.222(3)
O2 C4 1.211(3)
N1 C1 1.353(4)
N1 C2 1.419(4)
N1 H1 0.91(3)
C1 C4 1.551(4)
C2 C3 1.382(4)
C2 C8 1.389(4)
C3 C5 1.383(4)
C3 C4 1.459(4)
C5 C6 1.407(4)
C5 H5 0.9500
C6 C7 1.392(4)
C6 C9 1.476(4)
C7 C8 1.389(4)
C7 H7 0.9500
C8 H8 0.9500
C9 C10 1.396(4)
C9 C14 1.405(4)
C10 C11 1.387(4)
C10 H10 0.9500
C11 C12 1.392(4)
C11 H11 0.9500
C12 C13 1.388(4)
C12 C15 1.506(4)
C13 C14 1.385(4)
C13 H13 0.9500
C14 H14 0.9500
C15 C16 1.524(4)
C15 H15A 0.9900
C15 H15B 0.9900
C16 C17 1.523(4)
C16 H16A 0.9900
C16 H16B 0.9900
C17 C18 1.520(4)
C17 H17A 0.9900
C17 H17B 0.9900
C18 C19 1.505(4)
C18 H18A 0.9900
C18 H18B 0.9900
C19 C20 1.525(5)
C19 H19A 0.9900
C19 H19B 0.9900
C20 H20A 0.9800
C20 H20B 0.9800
C20 H20C 0.9800
O3 C21 1.219(3)
O4 C24 1.216(3)
N2 C21 1.356(4)
N2 C22 1.413(4)
N2 H2 0.90(3)
C21 C24 1.552(4)
C22 C28 1.373(4)
C22 C23 1.390(4)
C23 C25 1.381(4)
C23 C24 1.457(4)
C25 C26 1.404(4)
C25 H25 0.9500
C26 C27 1.398(4)
C26 C29 1.484(4)
C27 C28 1.393(4)
C27 H27 0.9500
C28 H28 0.9500
C29 C30 1.398(4)
C29 C34 1.401(4)
C30 C31 1.385(4)
C30 H30 0.9500
C31 C32 1.400(4)
C31 H31 0.9500
C32 C33 1.386(4)
C32 C35 1.503(4)
C33 C34 1.381(4)
C33 H33 0.9500
C34 H34 0.9500
C35 C36 1.524(4)
C35 H35A 0.9900
C35 H35B 0.9900
C36 C37 1.515(4)
C36 H36A 0.9900
C36 H36B 0.9900
C37 C38 1.521(4)
C37 H37A 0.9900
C37 H37B 0.9900
C38 C39 1.523(4)
C38 H38A 0.9900
C38 H38B 0.9900
C39 C40 1.509(5)
C39 H39A 0.9900
C39 H39B 0.9900
C40 H40A 0.9800
C40 H40B 0.9800
C40 H40C 0.9800
